data_4104276
loop_
_publ_author_name
'Evan M. Benbow'
'Naresh S. Dalal'
'Susan E. Latturner'

_publ_contact_author_address
;
 Department of Chemistry and Biochemistry
 Florida State University
 Tallahassee, FL  32308
;
_publ_contact_author_email latturne@chem.fsu.edu
_publ_contact_author_fax 8506448281
_publ_contact_author_name 'Prof. Susan E. Latturner'
_publ_contact_author_phone 8506444047
_publ_section_title
;
 Spin Glass Behavior of Isolated, Geometrically Frustrated Tetrahedra of
 Iron Atoms in the Intermetallic La21Fe8Sn7C12
;
_journal_name_full 'Journal of the American Chemical Society'
_journal_page_first 3349
_journal_page_last 3354
_journal_paper_doi 10.1021/ja809084n
_journal_volume 131
_journal_year 2009
_chemical_formula_sum 'C12 Fe8 La21 Sn7'
_chemical_formula_weight 4338.86
_chemical_name_systematic
; 
 ? 
;
_space_group_IT_number 225
_symmetry_cell_setting cubic
_symmetry_space_group_name_Hall '-F 4 2 3'
_symmetry_space_group_name_H-M 'F m -3 m'
_atom_sites_solution_hydrogens none
_atom_sites_solution_primary direct
_atom_sites_solution_secondary difmap
_audit_creation_method SHELXL-97
_cell_angle_alpha 90.00
_cell_angle_beta 90.00
_cell_angle_gamma 90.00
_cell_formula_units_Z 4
_cell_length_a 16.6032(4)
_cell_length_b 16.6032(4)
_cell_length_c 16.6032(4)
_cell_measurement_reflns_used 15699
_cell_measurement_temperature 293(2)
_cell_measurement_theta_max 28.22
_cell_measurement_theta_min 2.12
_cell_volume 4576.94(19)
_computing_cell_refinement 'Bruker SMART'
_computing_data_collection 'Bruker SMART'
_computing_data_reduction 'Bruker SMART'
_computing_molecular_graphics 'Bruker SHELXTL'
_computing_publication_material 'Bruker SHELXTL'
_computing_structure_refinement 'SHELXL-97 (Sheldrick, 1997)'
_computing_structure_solution 'SHELXS-97 (Sheldrick, 1990)'
_diffrn_ambient_temperature 293(2)
_diffrn_measured_fraction_theta_full 1.000
_diffrn_measured_fraction_theta_max 1.000
_diffrn_measurement_device_type 'Bruker APEX CCD area detector'
_diffrn_measurement_method 'phi and omega scans'
_diffrn_radiation_monochromator graphite
_diffrn_radiation_source 'fine-focus sealed tube'
_diffrn_radiation_type MoK\a
_diffrn_radiation_wavelength 0.71073
_diffrn_reflns_av_R_equivalents 0.0365
_diffrn_reflns_av_sigmaI/netI 0.0089
_diffrn_reflns_limit_h_max 22
_diffrn_reflns_limit_h_min -22
_diffrn_reflns_limit_k_max 22
_diffrn_reflns_limit_k_min -22
_diffrn_reflns_limit_l_max 22
_diffrn_reflns_limit_l_min -22
_diffrn_reflns_number 15699
_diffrn_reflns_theta_full 28.22
_diffrn_reflns_theta_max 28.22
_diffrn_reflns_theta_min 2.12
_exptl_absorpt_coefficient_mu 25.277
_exptl_absorpt_correction_type empirical
_exptl_absorpt_process_details 'via SADABS (Bruker, 2000)'
_exptl_crystal_colour black
_exptl_crystal_density_diffrn 6.297
_exptl_crystal_density_method 'not measured'
_exptl_crystal_description cuboid
_exptl_crystal_F_000 7308
_exptl_crystal_size_max 0.08
_exptl_crystal_size_mid 0.04
_exptl_crystal_size_min 0.03
_refine_diff_density_max 3.216
_refine_diff_density_min -1.177
_refine_diff_density_rms 0.257
_refine_ls_extinction_coef 0.000022(2)
_refine_ls_extinction_expression Fc^*^=kFc[1+0.001xFc^2^\l^3^/sin(2\q)]^-1/4^
_refine_ls_extinction_method SHELXL
_refine_ls_goodness_of_fit_ref 1.517
_refine_ls_hydrogen_treatment none
_refine_ls_matrix_type full
_refine_ls_number_parameters 21
_refine_ls_number_reflns 337
_refine_ls_number_restraints 0
_refine_ls_restrained_S_all 1.517
_refine_ls_R_factor_all 0.0233
_refine_ls_R_factor_gt 0.0233
_refine_ls_shift/su_max 0.001
_refine_ls_shift/su_mean 0.000
_refine_ls_structure_factor_coef Fsqd
_refine_ls_weighting_details 'calc w=1/[\s^2^(Fo^2^)+(0.0000P)^2^+455.9602P] where P=(Fo^2^+2Fc^2^)/3'
_refine_ls_weighting_scheme calc
_refine_ls_wR_factor_gt 0.0533
_refine_ls_wR_factor_ref 0.0533
_reflns_number_gt 337
_reflns_number_total 337
_reflns_threshold_expression >2sigma(I)
_cod_data_source_file ja809084n_si_001_1.cif
_cod_data_source_block eb239e1
_cod_original_sg_symbol_H-M Fm-3m
_cod_database_code 4104276

loop_
_symmetry_equiv_pos_as_xyz
'x, y, z'
'-x, -y, z'
'-x, y, -z'
'x, -y, -z'
'z, x, y'
'z, -x, -y'
'-z, -x, y'
'-z, x, -y'
'y, z, x'
'-y, z, -x'
'y, -z, -x'
'-y, -z, x'
'y, x, -z'
'-y, -x, -z'
'y, -x, z'
'-y, x, z'
'x, z, -y'
'-x, z, y'
'-x, -z, -y'
'x, -z, y'
'z, y, -x'
'z, -y, x'
'-z, y, x'
'-z, -y, -x'
'x, y+1/2, z+1/2'
'-x, -y+1/2, z+1/2'
'-x, y+1/2, -z+1/2'
'x, -y+1/2, -z+1/2'
'z, x+1/2, y+1/2'
'z, -x+1/2, -y+1/2'
'-z, -x+1/2, y+1/2'
'-z, x+1/2, -y+1/2'
'y, z+1/2, x+1/2'
'-y, z+1/2, -x+1/2'
'y, -z+1/2, -x+1/2'
'-y, -z+1/2, x+1/2'
'y, x+1/2, -z+1/2'
'-y, -x+1/2, -z+1/2'
'y, -x+1/2, z+1/2'
'-y, x+1/2, z+1/2'
'x, z+1/2, -y+1/2'
'-x, z+1/2, y+1/2'
'-x, -z+1/2, -y+1/2'
'x, -z+1/2, y+1/2'
'z, y+1/2, -x+1/2'
'z, -y+1/2, x+1/2'
'-z, y+1/2, x+1/2'
'-z, -y+1/2, -x+1/2'
'x+1/2, y, z+1/2'
'-x+1/2, -y, z+1/2'
'-x+1/2, y, -z+1/2'
'x+1/2, -y, -z+1/2'
'z+1/2, x, y+1/2'
'z+1/2, -x, -y+1/2'
'-z+1/2, -x, y+1/2'
'-z+1/2, x, -y+1/2'
'y+1/2, z, x+1/2'
'-y+1/2, z, -x+1/2'
'y+1/2, -z, -x+1/2'
'-y+1/2, -z, x+1/2'
'y+1/2, x, -z+1/2'
'-y+1/2, -x, -z+1/2'
'y+1/2, -x, z+1/2'
'-y+1/2, x, z+1/2'
'x+1/2, z, -y+1/2'
'-x+1/2, z, y+1/2'
'-x+1/2, -z, -y+1/2'
'x+1/2, -z, y+1/2'
'z+1/2, y, -x+1/2'
'z+1/2, -y, x+1/2'
'-z+1/2, y, x+1/2'
'-z+1/2, -y, -x+1/2'
'x+1/2, y+1/2, z'
'-x+1/2, -y+1/2, z'
'-x+1/2, y+1/2, -z'
'x+1/2, -y+1/2, -z'
'z+1/2, x+1/2, y'
'z+1/2, -x+1/2, -y'
'-z+1/2, -x+1/2, y'
'-z+1/2, x+1/2, -y'
'y+1/2, z+1/2, x'
'-y+1/2, z+1/2, -x'
'y+1/2, -z+1/2, -x'
'-y+1/2, -z+1/2, x'
'y+1/2, x+1/2, -z'
'-y+1/2, -x+1/2, -z'
'y+1/2, -x+1/2, z'
'-y+1/2, x+1/2, z'
'x+1/2, z+1/2, -y'
'-x+1/2, z+1/2, y'
'-x+1/2, -z+1/2, -y'
'x+1/2, -z+1/2, y'
'z+1/2, y+1/2, -x'
'z+1/2, -y+1/2, x'
'-z+1/2, y+1/2, x'
'-z+1/2, -y+1/2, -x'
'-x, -y, -z'
'x, y, -z'
'x, -y, z'
'-x, y, z'
'-z, -x, -y'
'-z, x, y'
'z, x, -y'
'z, -x, y'
'-y, -z, -x'
'y, -z, x'
'-y, z, x'
'y, z, -x'
'-y, -x, z'
'y, x, z'
'-y, x, -z'
'y, -x, -z'
'-x, -z, y'
'x, -z, -y'
'x, z, y'
'-x, z, -y'
'-z, -y, x'
'-z, y, -x'
'z, -y, -x'
'z, y, x'
'-x, -y+1/2, -z+1/2'
'x, y+1/2, -z+1/2'
'x, -y+1/2, z+1/2'
'-x, y+1/2, z+1/2'
'-z, -x+1/2, -y+1/2'
'-z, x+1/2, y+1/2'
'z, x+1/2, -y+1/2'
'z, -x+1/2, y+1/2'
'-y, -z+1/2, -x+1/2'
'y, -z+1/2, x+1/2'
'-y, z+1/2, x+1/2'
'y, z+1/2, -x+1/2'
'-y, -x+1/2, z+1/2'
'y, x+1/2, z+1/2'
'-y, x+1/2, -z+1/2'
'y, -x+1/2, -z+1/2'
'-x, -z+1/2, y+1/2'
'x, -z+1/2, -y+1/2'
'x, z+1/2, y+1/2'
'-x, z+1/2, -y+1/2'
'-z, -y+1/2, x+1/2'
'-z, y+1/2, -x+1/2'
'z, -y+1/2, -x+1/2'
'z, y+1/2, x+1/2'
'-x+1/2, -y, -z+1/2'
'x+1/2, y, -z+1/2'
'x+1/2, -y, z+1/2'
'-x+1/2, y, z+1/2'
'-z+1/2, -x, -y+1/2'
'-z+1/2, x, y+1/2'
'z+1/2, x, -y+1/2'
'z+1/2, -x, y+1/2'
'-y+1/2, -z, -x+1/2'
'y+1/2, -z, x+1/2'
'-y+1/2, z, x+1/2'
'y+1/2, z, -x+1/2'
'-y+1/2, -x, z+1/2'
'y+1/2, x, z+1/2'
'-y+1/2, x, -z+1/2'
'y+1/2, -x, -z+1/2'
'-x+1/2, -z, y+1/2'
'x+1/2, -z, -y+1/2'
'x+1/2, z, y+1/2'
'-x+1/2, z, -y+1/2'
'-z+1/2, -y, x+1/2'
'-z+1/2, y, -x+1/2'
'z+1/2, -y, -x+1/2'
'z+1/2, y, x+1/2'
'-x+1/2, -y+1/2, -z'
'x+1/2, y+1/2, -z'
'x+1/2, -y+1/2, z'
'-x+1/2, y+1/2, z'
'-z+1/2, -x+1/2, -y'
'-z+1/2, x+1/2, y'
'z+1/2, x+1/2, -y'
'z+1/2, -x+1/2, y'
'-y+1/2, -z+1/2, -x'
'y+1/2, -z+1/2, x'
'-y+1/2, z+1/2, x'
'y+1/2, z+1/2, -x'
'-y+1/2, -x+1/2, z'
'y+1/2, x+1/2, z'
'-y+1/2, x+1/2, -z'
'y+1/2, -x+1/2, -z'
'-x+1/2, -z+1/2, y'
'x+1/2, -z+1/2, -y'
'x+1/2, z+1/2, y'
'-x+1/2, z+1/2, -y'
'-z+1/2, -y+1/2, x'
'-z+1/2, y+1/2, -x'
'z+1/2, -y+1/2, -x'
'z+1/2, y+1/2, x'

loop_
_atom_site_label
_atom_site_type_symbol
_atom_site_fract_x
_atom_site_fract_y
_atom_site_fract_z
_atom_site_U_iso_or_equiv
_atom_site_adp_type
_atom_site_occupancy
_atom_site_symmetry_multiplicity
_atom_site_calc_flag
_atom_site_refinement_flags
Sn2 Sn 0.0000 0.0000 0.0000 0.0102(6) Uani 1 48 d S
La1 La 0.16989(3) 0.16989(3) 0.0000 0.0091(2) Uani 1 4 d S
Sn1 Sn 0.5000 0.21106(8) 0.0000 0.0096(3) Uani 1 8 d S
La2 La 0.13500(3) 0.36500(3) 0.13500(3) 0.0080(2) Uani 1 6 d S
La3 La 0.5000 0.0000 0.0000 0.0169(6) Uani 1 48 d S
C1 C 0.2500 0.2500 0.1096(9) 0.014(2) Uani 1 4 d S
Fe1 Fe 0.19561(8) 0.19561(8) 0.19561(8) 0.0088(4) Uani 1 6 d S

loop_
_atom_site_aniso_label
_atom_site_aniso_U_11
_atom_site_aniso_U_22
_atom_site_aniso_U_33
_atom_site_aniso_U_23
_atom_site_aniso_U_13
_atom_site_aniso_U_12
Sn2 0.0102(6) 0.0102(6) 0.0102(6) 0.000 0.000 0.000
La1 0.0092(2) 0.0092(2) 0.0089(4) 0.000 0.000 0.0012(3)
Sn1 0.0090(4) 0.0109(6) 0.0090(4) 0.000 0.000 0.000
La2 0.0080(2) 0.0080(2) 0.0080(2) 0.00019(18) -0.00019(18) 0.00019(18)
La3 0.0169(6) 0.0169(6) 0.0169(6) 0.000 0.000 0.000
C1 0.014(4) 0.014(4) 0.015(6) 0.000 0.000 0.002(5)
Fe1 0.0088(4) 0.0088(4) 0.0088(4) 0.0005(5) 0.0005(5) 0.0005(5)

loop_
_atom_type_symbol
_atom_type_description
_atom_type_scat_dispersion_real
_atom_type_scat_dispersion_imag
_atom_type_scat_source
C C 0.0033 0.0016 'International Tables Vol C Tables 4.2.6.8 and 6.1.1.4'
Fe Fe 0.3463 0.8444 'International Tables Vol C Tables 4.2.6.8 and 6.1.1.4'
Sn Sn -0.6537 1.4246 'International Tables Vol C Tables 4.2.6.8 and 6.1.1.4'
La La -0.2871 2.4523 'International Tables Vol C Tables 4.2.6.8 and 6.1.1.4'

loop_
_geom_angle_atom_site_label_1
_geom_angle_atom_site_label_2
_geom_angle_atom_site_label_3
_geom_angle
_geom_angle_site_symmetry_1
_geom_angle_site_symmetry_3
C1 La1 C1 88.1(4) 169 .
C1 La1 Fe1 35.4(2) 169 98
C1 La1 Fe1 123.5(2) . 98
C1 La1 Fe1 123.5(2) 169 .
C1 La1 Fe1 35.4(2) . .
Fe1 La1 Fe1 158.94(6) 98 .
C1 La1 Sn1 97.15(3) 169 153
C1 La1 Sn1 97.15(3) . 153
Fe1 La1 Sn1 91.815(6) 98 153
Fe1 La1 Sn1 91.815(6) . 153
C1 La1 Sn1 97.15(3) 169 169
C1 La1 Sn1 97.15(3) . 169
Fe1 La1 Sn1 91.815(6) 98 169
Fe1 La1 Sn1 91.815(6) . 169
Sn1 La1 Sn1 160.04(4) 153 169
C1 La1 La1 44.1(2) 169 169
C1 La1 La1 44.1(2) . 169
Fe1 La1 La1 79.47(3) 98 169
Fe1 La1 La1 79.47(3) . 169
Sn1 La1 La1 99.98(2) 153 169
Sn1 La1 La1 99.98(2) 169 169
C1 La1 La2 92.98(17) 169 74
C1 La1 La2 43.03(3) . 74
Fe1 La1 La2 117.85(2) 98 74
Fe1 La1 La2 50.222(19) . 74
Sn1 La1 La2 54.124(17) 153 74
Sn1 La1 La2 138.571(18) 169 74
La1 La1 La2 61.809(9) 169 74
C1 La1 La2 43.03(3) 169 98
C1 La1 La2 92.98(17) . 98
Fe1 La1 La2 50.222(19) 98 98
Fe1 La1 La2 117.85(2) . 98
Sn1 La1 La2 138.571(18) 153 98
Sn1 La1 La2 54.124(17) 169 98
La1 La1 La2 61.809(9) 169 98
La2 La1 La2 123.618(19) 74 98
C1 La1 La2 43.03(3) 169 169
C1 La1 La2 92.98(17) . 169
Fe1 La1 La2 50.222(19) 98 169
Fe1 La1 La2 117.85(2) . 169
Sn1 La1 La2 54.124(17) 153 169
Sn1 La1 La2 138.571(18) 169 169
La1 La1 La2 61.809(9) 169 169
La2 La1 La2 68.52(2) 74 169
La2 La1 La2 85.40(2) 98 169
C1 La1 La2 92.98(16) 169 .
C1 La1 La2 43.03(3) . .
Fe1 La1 La2 117.85(2) 98 .
Fe1 La1 La2 50.223(19) . .
Sn1 La1 La2 138.572(18) 153 .
Sn1 La1 La2 54.123(17) 169 .
La1 La1 La2 61.809(9) 169 .
La2 La1 La2 85.40(2) 74 .
La2 La1 La2 68.52(2) 98 .
La2 La1 La2 123.618(19) 169 .
C1 La1 La1 82.39(19) 169 103
C1 La1 La1 148.32(7) . 103
Fe1 La1 La1 52.86(2) 98 103
Fe1 La1 La1 141.867(18) . 103
Sn1 La1 La1 113.940(14) 153 103
Sn1 La1 La1 54.614(11) 169 103
La1 La1 La1 120.000(1) 169 103
La2 La1 La1 166.745(13) 74 103
La2 La1 La1 59.938(9) 98 103
La2 La1 La1 100.208(11) 169 103
La2 La1 La1 107.168(13) . 103
La2 Sn1 La2 136.56(5) 169 171
La2 Sn1 La2 82.128(17) 169 76
La2 Sn1 La2 82.128(17) 171 76
La2 Sn1 La2 82.128(17) 169 74
La2 Sn1 La2 82.128(17) 171 74
La2 Sn1 La2 136.56(5) 76 74
La2 Sn1 La1 138.620(13) 169 171
La2 Sn1 La1 70.999(14) 171 171
La2 Sn1 La1 70.999(14) 76 171
La2 Sn1 La1 138.620(13) 74 171
La2 Sn1 La1 138.620(13) 169 79
La2 Sn1 La1 70.999(14) 171 79
La2 Sn1 La1 138.620(13) 76 79
La2 Sn1 La1 70.999(14) 74 79
La1 Sn1 La1 70.77(2) 171 79
La2 Sn1 La1 70.999(14) 169 169
La2 Sn1 La1 138.620(13) 171 169
La2 Sn1 La1 138.620(13) 76 169
La2 Sn1 La1 70.999(14) 74 169
La1 Sn1 La1 109.96(4) 171 169
La1 Sn1 La1 70.77(2) 79 169
La2 Sn1 La1 70.999(14) 169 173
La2 Sn1 La1 138.620(13) 171 173
La2 Sn1 La1 70.999(14) 76 173
La2 Sn1 La1 138.620(13) 74 173
La1 Sn1 La1 70.77(2) 171 173
La1 Sn1 La1 109.96(4) 79 173
La1 Sn1 La1 70.77(2) 169 173
La2 Sn1 La3 68.28(2) 169 .
La2 Sn1 La3 68.28(2) 171 .
La2 Sn1 La3 68.28(2) 76 .
La2 Sn1 La3 68.28(2) 74 .
La1 Sn1 La3 125.02(2) 171 .
La1 Sn1 La3 125.02(2) 79 .
La1 Sn1 La3 125.02(2) 169 .
La1 Sn1 La3 125.02(2) 173 .
C1 La2 C1 74.2(5) . 35
C1 La2 C1 74.2(5) . 5
C1 La2 C1 74.2(5) 35 5
C1 La2 Fe1 37.1(2) . .
C1 La2 Fe1 72.0(3) 35 .
C1 La2 Fe1 37.1(2) 5 .
C1 La2 Fe1 72.0(3) . 28
C1 La2 Fe1 37.1(2) 35 28
C1 La2 Fe1 37.1(2) 5 28
Fe1 La2 Fe1 47.81(7) . 28
C1 La2 Fe1 37.1(2) . 74
C1 La2 Fe1 37.1(2) 35 74
C1 La2 Fe1 72.0(3) 5 74
Fe1 La2 Fe1 47.81(7) . 74
Fe1 La2 Fe1 47.81(7) 28 74
C1 La2 Sn1 95.7(2) . 169
C1 La2 Sn1 167.1(3) 35 169
C1 La2 Sn1 95.7(2) 5 169
Fe1 La2 Sn1 95.12(5) . 169
Fe1 La2 Sn1 132.66(2) 28 169
Fe1 La2 Sn1 132.66(2) 74 169
C1 La2 Sn1 95.7(2) . 33_554
C1 La2 Sn1 95.7(2) 35 33_554
C1 La2 Sn1 167.1(3) 5 33_554
Fe1 La2 Sn1 132.66(2) . 33_554
Fe1 La2 Sn1 132.66(2) 28 33_554
Fe1 La2 Sn1 95.11(5) 74 33_554
Sn1 La2 Sn1 93.14(3) 169 33_554
C1 La2 Sn1 167.1(3) . 5
C1 La2 Sn1 95.7(2) 35 5
C1 La2 Sn1 95.7(2) 5 5
Fe1 La2 Sn1 132.66(2) . 5
Fe1 La2 Sn1 95.11(5) 28 5
Fe1 La2 Sn1 132.66(2) 74 5
Sn1 La2 Sn1 93.14(3) 169 5
Sn1 La2 Sn1 93.14(3) 33_554 5
C1 La2 La3 135.9(3) . 73_455
C1 La2 La3 135.9(3) 35 73_455
C1 La2 La3 135.9(3) 5 73_455
Fe1 La2 La3 152.10(4) . 73_455
Fe1 La2 La3 152.10(4) 28 73_455
Fe1 La2 La3 152.10(4) 74 73_455
Sn1 La2 La3 56.99(2) 169 73_455
Sn1 La2 La3 56.99(2) 33_554 73_455
Sn1 La2 La3 56.99(2) 5 73_455
C1 La2 La1 40.8(2) . .
C1 La2 La1 114.6(2) 35 .
C1 La2 La1 81.22(5) 5 .
Fe1 La2 La1 53.65(3) . .
Fe1 La2 La1 101.31(4) 28 .
Fe1 La2 La1 77.887(13) 74 .
Sn1 La2 La1 54.877(17) 169 .
Sn1 La2 La1 96.362(9) 33_554 .
Sn1 La2 La1 146.968(19) 5 .
La3 La2 La1 103.222(13) 73_455 .
C1 La2 La1 81.22(5) . 179
C1 La2 La1 40.8(2) 35 179
C1 La2 La1 114.6(2) 5 179
Fe1 La2 La1 101.31(4) . 179
Fe1 La2 La1 77.887(13) 28 179
Fe1 La2 La1 53.65(3) 74 179
Sn1 La2 La1 146.968(19) 169 179
Sn1 La2 La1 54.877(17) 33_554 179
Sn1 La2 La1 96.362(9) 5 179
La3 La2 La1 103.222(13) 73_455 179
La1 La2 La1 114.931(9) . 179
Sn1 La3 Sn1 90.0 . 153
Sn1 La3 Sn1 180.0 . 97_655
Sn1 La3 Sn1 90.0 153 97_655
Sn1 La3 Sn1 90.0 . 77_545
Sn1 La3 Sn1 90.0 153 77_545
Sn1 La3 Sn1 90.0 97_655 77_545
Sn1 La3 Sn1 90.0 . 173
Sn1 La3 Sn1 90.0 153 173
Sn1 La3 Sn1 90.0 97_655 173
Sn1 La3 Sn1 180.0 77_545 173
Sn1 La3 Sn1 90.0 . 57_554
Sn1 La3 Sn1 180.0 153 57_554
Sn1 La3 Sn1 90.0 97_655 57_554
Sn1 La3 Sn1 90.0 77_545 57_554
Sn1 La3 Sn1 90.0 173 57_554
Sn1 La3 La2 54.7 . 171
Sn1 La3 La2 125.3 153 171
Sn1 La3 La2 125.3 97_655 171
Sn1 La3 La2 54.7 77_545 171
Sn1 La3 La2 125.3 173 171
Sn1 La3 La2 54.7 57_554 171
Sn1 La3 La2 125.3 . 75_545
Sn1 La3 La2 54.7 153 75_545
Sn1 La3 La2 54.7 97_655 75_545
Sn1 La3 La2 125.3 77_545 75_545
Sn1 La3 La2 54.7 173 75_545
Sn1 La3 La2 125.3 57_554 75_545
La2 La3 La2 180.00(3) 171 75_545
Sn1 La3 La2 125.3 . 172_545
Sn1 La3 La2 54.7 153 172_545
Sn1 La3 La2 54.7 97_655 172_545
Sn1 La3 La2 54.7 77_545 172_545
Sn1 La3 La2 125.3 173 172_545
Sn1 La3 La2 125.3 57_554 172_545
La2 La3 La2 109.5 171 172_545
La2 La3 La2 70.5 75_545 172_545
Sn1 La3 La2 54.7 . 74
Sn1 La3 La2 54.7 153 74
Sn1 La3 La2 125.3 97_655 74
Sn1 La3 La2 54.7 77_545 74
Sn1 La3 La2 125.3 173 74
Sn1 La3 La2 125.3 57_554 74
La2 La3 La2 70.5 171 74
La2 La3 La2 109.5 75_545 74
La2 La3 La2 70.5 172_545 74
Sn1 La3 La2 125.3 . 170_545
Sn1 La3 La2 125.3 153 170_545
Sn1 La3 La2 54.7 97_655 170_545
Sn1 La3 La2 125.3 77_545 170_545
Sn1 La3 La2 54.7 173 170_545
Sn1 La3 La2 54.736(1) 57_554 170_545
La2 La3 La2 109.5 171 170_545
La2 La3 La2 70.529(1) 75_545 170_545
La2 La3 La2 109.5 172_545 170_545
La2 La3 La2 180.00(3) 74 170_545
Sn1 La3 La2 54.7 . 169
Sn1 La3 La2 54.7 153 169
Sn1 La3 La2 125.3 97_655 169
Sn1 La3 La2 125.3 77_545 169
Sn1 La3 La2 54.7 173 169
Sn1 La3 La2 125.3 57_554 169
La2 La3 La2 109.5 171 169
La2 La3 La2 70.5 75_545 169
La2 La3 La2 109.5 172_545 169
La2 La3 La2 70.5 74 169
La2 La3 La2 109.5 170_545 169
Fe1 C1 Fe1 83.6(6) . 74
Fe1 C1 La1 92.24(9) . .
Fe1 C1 La1 175.9(5) 74 .
Fe1 C1 La1 175.9(5) . 169
Fe1 C1 La1 92.24(9) 74 169
La1 C1 La1 91.9(4) . 169
Fe1 C1 La2 83.4(2) . 74
Fe1 C1 La2 83.4(2) 74 74
La1 C1 La2 96.15(18) . 74
La1 C1 La2 96.15(18) 169 74
Fe1 C1 La2 83.4(2) . .
Fe1 C1 La2 83.4(2) 74 .
La1 C1 La2 96.15(18) . .
La1 C1 La2 96.15(18) 169 .
La2 C1 La2 162.3(6) 74 .
C1 Fe1 C1 118.71(11) . 9
C1 Fe1 C1 118.71(11) . 5
C1 Fe1 C1 118.71(11) 9 5
C1 Fe1 Fe1 101.2(3) . 28
C1 Fe1 Fe1 101.2(3) 9 28
C1 Fe1 Fe1 48.2(3) 5 28
C1 Fe1 Fe1 101.2(3) . 51
C1 Fe1 Fe1 48.2(3) 9 51
C1 Fe1 Fe1 101.2(3) 5 51
Fe1 Fe1 Fe1 60.0 28 51
C1 Fe1 Fe1 48.2(3) . 74
C1 Fe1 Fe1 101.2(3) 9 74
C1 Fe1 Fe1 101.2(3) 5 74
Fe1 Fe1 Fe1 60.0 28 74
Fe1 Fe1 Fe1 60.0 51 74
C1 Fe1 La2 59.46(3) . 74
C1 Fe1 La2 59.46(3) 9 74
C1 Fe1 La2 165.0(3) 5 74
Fe1 Fe1 La2 116.84(4) 28 74
Fe1 Fe1 La2 66.10(4) 51 74
Fe1 Fe1 La2 66.10(4) 74 74
C1 Fe1 La2 165.0(3) . 28
C1 Fe1 La2 59.46(3) 9 28
C1 Fe1 La2 59.46(3) 5 28
Fe1 Fe1 La2 66.10(4) 28 28
Fe1 Fe1 La2 66.10(4) 51 28
Fe1 Fe1 La2 116.84(4) 74 28
La2 Fe1 La2 117.89(2) 74 28
C1 Fe1 La2 59.46(3) . .
C1 Fe1 La2 165.0(3) 9 .
C1 Fe1 La2 59.46(3) 5 .
Fe1 Fe1 La2 66.10(4) 28 .
Fe1 Fe1 La2 116.84(4) 51 .
Fe1 Fe1 La2 66.10(4) 74 .
La2 Fe1 La2 117.89(2) 74 .
La2 Fe1 La2 117.89(2) 28 .
C1 Fe1 La1 52.4(3) . .
C1 Fe1 La1 115.4(2) 9 .
C1 Fe1 La1 115.4(2) 5 .
Fe1 Fe1 La1 141.867(18) 28 .
Fe1 Fe1 La1 141.867(18) 51 .
Fe1 Fe1 La1 100.53(3) 74 .
La2 Fe1 La1 76.13(2) 74 .
La2 Fe1 La1 142.63(7) 28 .
La2 Fe1 La1 76.13(2) . .
C1 Fe1 La1 115.4(2) . 5
C1 Fe1 La1 115.4(2) 9 5
C1 Fe1 La1 52.4(3) 5 5
Fe1 Fe1 La1 100.53(3) 28 5
Fe1 Fe1 La1 141.867(18) 51 5
Fe1 Fe1 La1 141.867(18) 74 5
La2 Fe1 La1 142.63(7) 74 5
La2 Fe1 La1 76.13(2) 28 5
La2 Fe1 La1 76.13(2) . 5
La1 Fe1 La1 74.29(5) . 5
C1 Fe1 La1 115.4(2) . 9
C1 Fe1 La1 52.4(3) 9 9
C1 Fe1 La1 115.4(2) 5 9
Fe1 Fe1 La1 141.867(18) 28 9
Fe1 Fe1 La1 100.53(3) 51 9
Fe1 Fe1 La1 141.867(18) 74 9
La2 Fe1 La1 76.13(2) 74 9
La2 Fe1 La1 76.13(2) 28 9
La2 Fe1 La1 142.63(7) . 9
La1 Fe1 La1 74.29(5) . 9
La1 Fe1 La1 74.29(5) 5 9

loop_
_geom_bond_atom_site_label_1
_geom_bond_atom_site_label_2
_geom_bond_distance
_geom_bond_site_symmetry_2
La1 C1 2.618(10) 169
La1 C1 2.618(10) .
La1 Fe1 3.3033(17) 98
La1 Fe1 3.3033(17) .
La1 Sn1 3.4443(8) 153
La1 Sn1 3.4443(8) 169
La1 La1 3.7620(15) 169
La1 La2 3.9816(4) 74
La1 La2 3.9816(4) 98
La1 La2 3.9816(4) 169
La1 La2 3.9816(4) .
La1 La1 3.9891(7) 103
Sn1 La2 3.4122(7) 169
Sn1 La2 3.4122(7) 171
Sn1 La2 3.4122(7) 76
Sn1 La2 3.4122(7) 74
Sn1 La1 3.4444(8) 171
Sn1 La1 3.4444(8) 79
Sn1 La1 3.4444(8) 169
Sn1 La1 3.4444(8) 173
Sn1 La3 3.5042(13) .
La2 C1 2.733(2) .
La2 C1 2.733(2) 35
La2 C1 2.733(2) 5
La2 Fe1 3.1520(9) .
La2 Fe1 3.1520(9) 28
La2 Fe1 3.1520(9) 74
La2 Sn1 3.4121(7) 169
La2 Sn1 3.4121(7) 33_554
La2 Sn1 3.4121(7) 5
La2 La3 3.8823(9) 73_455
La2 La1 3.9817(4) 179
La3 Sn1 3.5043(13) 153
La3 Sn1 3.5043(13) 97_655
La3 Sn1 3.5043(13) 77_545
La3 Sn1 3.5043(13) 173
La3 Sn1 3.5043(13) 57_554
La3 La2 3.8824(9) 171
La3 La2 3.8824(9) 75_545
La3 La2 3.8824(9) 172_545
La3 La2 3.8824(9) 74
La3 La2 3.8824(9) 170_545
La3 La2 3.8824(9) 169
C1 Fe1 1.915(11) .
C1 Fe1 1.915(11) 74
C1 La1 2.618(10) 169
C1 La2 2.733(2) 74
Fe1 C1 1.915(11) 9
Fe1 C1 1.915(11) 5
Fe1 Fe1 2.554(4) 28
Fe1 Fe1 2.554(4) 51
Fe1 Fe1 2.554(4) 74
Fe1 La2 3.1519(9) 74
Fe1 La2 3.1519(9) 28
Fe1 La1 3.3033(17) 5
Fe1 La1 3.3033(17) 9
